data_7013805
loop_
_publ_author_name
'Matsushima, Yuji'
'Onitsuka, Kiyotaka'
'Takahashi, Shigetoshi'

_publ_section_title
;
 Stereoselective ligand-exchange reaction of planar-chiral
 cyclopentadienyl-ruthenium complexes: thermodynamic control of
 configuration at a stereogenic metal center.
;
_journal_issue 4
_journal_name_full 'Dalton transactions (Cambridge, England : 2003)'
_journal_page_first 547
_journal_page_last 553
_journal_paper_doi 10.1039/b314859a
_journal_year 2004
_chemical_formula_moiety 'C30 H33 I O2 P2 Ru '
_chemical_formula_sum 'C30 H33 I O2 P2 Ru'
_chemical_formula_weight 715.51
_space_group_IT_number 14
_symmetry_cell_setting monoclinic
_symmetry_Int_Tables_number 14
_symmetry_space_group_name_Hall '-P 2yn'
_symmetry_space_group_name_H-M 'P 1 21/n 1'
_audit_creation_date 'Sat Dec 14 03:48:08 2002'
_audit_creation_method 'from TEXRAY.INF file'
_cell_angle_alpha 90
_cell_angle_beta 99.179(9)
_cell_angle_gamma 90
_cell_formula_units_Z 4
_cell_length_a 12.253(1)
_cell_length_b 13.816(2)
_cell_length_c 17.320(2)
_cell_measurement_reflns_used 25
_cell_measurement_temperature 198.2
_cell_measurement_theta_max 19.8
_cell_measurement_theta_min 18.6
_cell_volume 2894.5(6)
_computing_cell_refinement 'MSC/AFC Diffractometer Control'
_computing_data_collection 'MSC/AFC Diffractometer Control'
_computing_data_reduction teXsan
_computing_publication_material teXsan
_computing_structure_refinement teXsan
_computing_structure_solution 'DIRDIF92 (PATTY)'
_diffrn_ambient_temperature 198.2
_diffrn_measurement_device_type 'Rigaku AFC5R'
_diffrn_measurement_method \w-2\q
_diffrn_orient_matrix_UB_11 0.04225
_diffrn_orient_matrix_UB_12 0.05905
_diffrn_orient_matrix_UB_13 -0.01086
_diffrn_orient_matrix_UB_21 -0.01493
_diffrn_orient_matrix_UB_22 -0.01490
_diffrn_orient_matrix_UB_23 -0.05721
_diffrn_orient_matrix_UB_31 -0.06948
_diffrn_orient_matrix_UB_32 0.03911
_diffrn_orient_matrix_UB_33 -0.00541
_diffrn_radiation_detector 'scintillation counter'
_diffrn_radiation_monochromator graphite
_diffrn_radiation_source 'Rigaku rotating anode'
_diffrn_radiation_type 'Mo K\a'
_diffrn_radiation_wavelength 0.7107
_diffrn_reflns_av_R_equivalents 0.035
_diffrn_reflns_av_sigmaI/netI 0.130
_diffrn_reflns_limit_h_max 0
_diffrn_reflns_limit_h_min -15
_diffrn_reflns_limit_k_max 17
_diffrn_reflns_limit_k_min 0
_diffrn_reflns_limit_l_max 22
_diffrn_reflns_limit_l_min -22
_diffrn_reflns_number 6938
_diffrn_reflns_reduction_process 'Lp corrections applied'
_diffrn_reflns_theta_max 27.51
_diffrn_reflns_theta_min 2.66
_diffrn_standards_decay_% -9.14
_diffrn_standards_interval_count 150
_diffrn_standards_number 3
_exptl_absorpt_coefficient_mu 1.745
_exptl_absorpt_correction_T_max 1.000
_exptl_absorpt_correction_T_min 0.922
_exptl_absorpt_correction_type psi-scan
_exptl_absorpt_process_details '(North, Phillips & Mathews, 1968)'
_exptl_crystal_colour red
_exptl_crystal_density_diffrn 1.642
_exptl_crystal_density_method 'not measured'
_exptl_crystal_description prismatic
_exptl_crystal_F_000 1424.00
_exptl_crystal_size_max 0.200
_exptl_crystal_size_mid 0.200
_exptl_crystal_size_min 0.200
_refine_diff_density_max 0.72
_refine_diff_density_min -0.56
_refine_ls_extinction_method none
_refine_ls_goodness_of_fit_ref 1.110
_refine_ls_hydrogen_treatment noref
_refine_ls_matrix_type full
_refine_ls_number_constraints 0
_refine_ls_number_parameters 325
_refine_ls_number_reflns 4287
_refine_ls_number_restraints 0
_refine_ls_R_factor_gt 0.0449
_refine_ls_shift/su_max 0.0400
_refine_ls_shift/su_mean 0.0010
_refine_ls_structure_factor_coef F
_refine_ls_weighting_details 'w = 1/[\s^2^(Fo) + 0.00063|Fo|^2^]'
_refine_ls_weighting_scheme calc
_refine_ls_wR_factor_gt 0.0576
_refine_ls_wR_factor_ref 0.0576
_reflns_number_gt 4287
_reflns_number_total 6636
_reflns_threshold_expression >3.0sigma(I)
_cod_data_source_file b314859a.txt
_cod_data_source_block (C5H2MePhCO2CH2CH2PPh2)Ru(PMe3)I_complex_2b-I
_cod_depositor_comments
;
The following automatic conversions were performed:
'_reflns_observed_expression' tag replaced with
'_reflns_threshold_expression' tag as specified in the replacement
file
'cod-tools/trunk/perl-scripts/inputs/replacement_tags.lst'.

'_atom_site_calc_flags'
tag replaced with '_atom_site_calc_flag' tag as specified in the
replacement file
'cod-tools/trunk/perl-scripts/inputs/replacement_tags.lst'.

'_atom_type_scat_imag'
tag replaced with '_atom_type_scat_dispersion_imag' tag as specified
in the replacement file
'cod-tools/trunk/perl-scripts/inputs/replacement_tags.lst'.

Automatic conversion script
Id: cif_correct_tags 3137 2015-03-23 15:08:43Z antanas 
;
_cod_original_cell_volume 2894.4(7)
_cod_original_sg_symbol_H-M 'P 21/n       '
_cod_original_formula_sum 'C30 H33 I O2 P2 Ru '
_cod_database_code 7013805

loop_
_symmetry_equiv_pos_as_xyz
x,y,z
1/2-x,1/2+y,1/2-z
-x,-y,-z
1/2+x,1/2-y,1/2+z

loop_
_atom_site_label
_atom_site_type_symbol
_atom_site_fract_x
_atom_site_fract_y
_atom_site_fract_z
_atom_site_U_iso_or_equiv
_atom_site_adp_type
_atom_site_occupancy
_atom_site_calc_flag
_atom_site_refinement_flags
_atom_site_disorder_assembly
_atom_site_disorder_group
I(1) I 0.63480(3) 0.38638(3) -0.35968(2) 0.0378(1) Uani 1.00 d . . .
Ru(1) Ru 0.47799(3) 0.40211(3) -0.26563(2) 0.02398(10) Uani 1.00 d . . .
P(1) P 0.3404(1) 0.3816(1) -0.37353(8) 0.0263(3) Uani 1.00 d . . .
P(2) P 0.5073(1) 0.2399(1) -0.23523(9) 0.0314(4) Uani 1.00 d . . .
O(1) O 0.4888(4) 0.6573(3) -0.3558(2) 0.049(1) Uani 1.00 d . . .
O(2) O 0.3186(3) 0.5984(3) -0.3492(2) 0.038(1) Uani 1.00 d . . .
C(1) C 0.4590(4) 0.5593(4) -0.2474(3) 0.032(1) Uani 1.00 d . . .
C(2) C 0.5674(5) 0.5379(4) -0.2112(3) 0.035(1) Uani 1.00 d . . .
C(3) C 0.5596(4) 0.4686(4) -0.1521(3) 0.031(1) Uani 1.00 d . . .
C(4) C 0.4438(4) 0.4493(4) -0.1480(3) 0.031(1) Uani 1.00 d . . .
C(5) C 0.3822(4) 0.5033(4) -0.2101(3) 0.030(1) Uani 1.00 d . . .
C(6) C 0.6748(5) 0.5828(5) -0.2262(4) 0.049(2) Uani 1.00 d . . .
C(7) C 0.4024(4) 0.3967(4) -0.0857(3) 0.031(1) Uani 1.00 d . . .
C(8) C 0.4748(5) 0.3650(4) -0.0191(3) 0.035(1) Uani 1.00 d . . .
C(9) C 0.4357(6) 0.3162(5) 0.0402(4) 0.047(2) Uani 1.00 d . . .
C(10) C 0.3258(6) 0.2977(4) 0.0372(4) 0.045(2) Uani 1.00 d . . .
C(11) C 0.2511(5) 0.3289(4) -0.0271(3) 0.037(2) Uani 1.00 d . . .
C(12) C 0.2884(4) 0.3784(4) -0.0871(3) 0.033(1) Uani 1.00 d . . .
C(13) C 0.4296(5) 0.6122(4) -0.3207(3) 0.034(1) Uani 1.00 d . . .
C(14) C 0.2968(5) 0.5775(4) -0.4316(4) 0.042(2) Uani 1.00 d . . .
C(15) C 0.3404(5) 0.4770(4) -0.4488(3) 0.036(1) Uani 1.00 d . . .
C(16) C 0.1952(4) 0.3830(4) -0.3567(3) 0.030(1) Uani 1.00 d . . .
C(17) C 0.1722(4) 0.3519(4) -0.2855(4) 0.035(1) Uani 1.00 d . . .
C(18) C 0.0646(5) 0.3535(5) -0.2679(4) 0.039(2) Uani 1.00 d . . .
C(19) C -0.0213(5) 0.3876(5) -0.3252(5) 0.053(2) Uani 1.00 d . . .
C(20) C 0.0010(5) 0.4155(5) -0.3964(4) 0.049(2) Uani 1.00 d . . .
C(21) C 0.1088(5) 0.4122(4) -0.4135(4) 0.039(2) Uani 1.00 d . . .
C(22) C 0.3370(4) 0.2742(4) -0.4358(3) 0.027(1) Uani 1.00 d . . .
C(23) C 0.2746(4) 0.1929(4) -0.4226(4) 0.036(2) Uani 1.00 d . . .
C(24) C 0.2793(5) 0.1085(4) -0.4655(4) 0.044(2) Uani 1.00 d . . .
C(25) C 0.3448(5) 0.1046(5) -0.5217(4) 0.047(2) Uani 1.00 d . . .
C(26) C 0.4051(5) 0.1855(5) -0.5384(4) 0.044(2) Uani 1.00 d . . .
C(27) C 0.4034(5) 0.2700(4) -0.4950(4) 0.040(2) Uani 1.00 d . . .
C(28) C 0.4000(5) 0.1753(4) -0.1949(4) 0.048(2) Uani 1.00 d . . .
C(29) C 0.5363(5) 0.1519(5) -0.3078(4) 0.043(2) Uani 1.00 d . . .
C(30) C 0.6281(5) 0.2226(5) -0.1595(4) 0.052(2) Uani 1.00 d . . .
H(1) H 0.6206 0.4391 -0.1199 0.0374 Uiso 1.00 calc . . .
H(2) H 0.3041 0.5027 -0.2247 0.0356 Uiso 1.00 calc . . .
H(3) H 0.7227 0.5335 -0.2392 0.0590 Uiso 1.00 calc . . .
H(4) H 0.7090 0.6157 -0.1806 0.0590 Uiso 1.00 calc . . .
H(5) H 0.6600 0.6274 -0.2683 0.0590 Uiso 1.00 calc . . .
H(6) H 0.5518 0.3774 -0.0150 0.0418 Uiso 1.00 calc . . .
H(7) H 0.4864 0.2951 0.0843 0.0567 Uiso 1.00 calc . . .
H(8) H 0.3004 0.2637 0.0786 0.0541 Uiso 1.00 calc . . .
H(9) H 0.1744 0.3163 -0.0296 0.0445 Uiso 1.00 calc . . .
H(10) H 0.2366 0.4006 -0.1302 0.0391 Uiso 1.00 calc . . .
H(11) H 0.3322 0.6249 -0.4588 0.0508 Uiso 1.00 calc . . .
H(12) H 0.2193 0.5796 -0.4490 0.0508 Uiso 1.00 calc . . .
H(13) H 0.2965 0.4542 -0.4954 0.0429 Uiso 1.00 calc . . .
H(14) H 0.4146 0.4849 -0.4573 0.0429 Uiso 1.00 calc . . .
H(15) H 0.2308 0.3289 -0.2473 0.0420 Uiso 1.00 calc . . .
H(16) H 0.0498 0.3320 -0.2185 0.0469 Uiso 1.00 calc . . .
H(17) H -0.0947 0.3911 -0.3142 0.0641 Uiso 1.00 calc . . .
H(18) H -0.0575 0.4375 -0.4351 0.0591 Uiso 1.00 calc . . .
H(19) H 0.1226 0.4299 -0.4640 0.0472 Uiso 1.00 calc . . .
H(20) H 0.2281 0.1955 -0.3837 0.0432 Uiso 1.00 calc . . .
H(21) H 0.2369 0.0537 -0.4555 0.0527 Uiso 1.00 calc . . .
H(22) H 0.3496 0.0462 -0.5499 0.0569 Uiso 1.00 calc . . .
H(23) H 0.4477 0.1828 -0.5796 0.0524 Uiso 1.00 calc . . .
H(24) H 0.4466 0.3242 -0.5052 0.0481 Uiso 1.00 calc . . .
H(25) H 0.3394 0.1631 -0.2352 0.0582 Uiso 1.00 calc . . .
H(26) H 0.3759 0.2134 -0.1551 0.0582 Uiso 1.00 calc . . .
H(27) H 0.4287 0.1156 -0.1732 0.0582 Uiso 1.00 calc . . .
H(28) H 0.4713 0.1410 -0.3446 0.0522 Uiso 1.00 calc . . .
H(29) H 0.5599 0.0928 -0.2824 0.0522 Uiso 1.00 calc . . .
H(30) H 0.5930 0.1762 -0.3341 0.0522 Uiso 1.00 calc . . .
H(31) H 0.6297 0.1576 -0.1413 0.0628 Uiso 1.00 calc . . .
H(32) H 0.6237 0.2654 -0.1172 0.0628 Uiso 1.00 calc . . .
H(33) H 0.6934 0.2357 -0.1807 0.0628 Uiso 1.00 calc . . .

loop_
_atom_site_aniso_label
_atom_site_aniso_U_11
_atom_site_aniso_U_22
_atom_site_aniso_U_33
_atom_site_aniso_U_12
_atom_site_aniso_U_13
_atom_site_aniso_U_23
I(1) 0.0264(2) 0.0519(2) 0.0387(2) -0.0029(2) 0.0161(1) -0.0031(2)
Ru(1) 0.0173(2) 0.0289(2) 0.0268(2) -0.0010(2) 0.0067(2) 0.0023(2)
P(1) 0.0213(6) 0.0289(7) 0.0288(7) 0.0009(5) 0.0045(5) 0.0046(6)
P(2) 0.0242(6) 0.0331(7) 0.0373(8) 0.0065(6) 0.0067(6) 0.0050(6)
O(1) 0.062(3) 0.042(2) 0.046(2) -0.013(2) 0.020(2) 0.009(2)
O(2) 0.044(2) 0.034(2) 0.039(2) 0.008(2) 0.016(2) 0.010(2)
C(1) 0.036(3) 0.030(3) 0.034(3) -0.007(2) 0.020(2) -0.005(2)
C(2) 0.037(3) 0.039(3) 0.034(3) -0.015(2) 0.017(2) -0.010(3)
C(3) 0.020(2) 0.041(3) 0.032(3) -0.003(2) 0.003(2) -0.003(2)
C(4) 0.029(3) 0.036(3) 0.030(3) -0.003(2) 0.014(2) -0.006(2)
C(5) 0.025(2) 0.035(3) 0.031(3) 0.004(2) 0.013(2) -0.004(2)
C(6) 0.037(3) 0.061(4) 0.051(4) -0.027(3) 0.014(3) -0.004(3)
C(7) 0.039(3) 0.026(3) 0.032(3) -0.001(2) 0.018(2) -0.005(2)
C(8) 0.039(3) 0.032(3) 0.032(3) 0.002(2) 0.000(2) 0.003(2)
C(9) 0.057(4) 0.044(4) 0.041(3) -0.010(3) 0.007(3) 0.004(3)
C(10) 0.070(4) 0.030(3) 0.040(3) -0.008(3) 0.027(3) 0.007(3)
C(11) 0.040(3) 0.034(3) 0.043(3) -0.009(2) 0.025(2) -0.006(3)
C(12) 0.025(3) 0.034(3) 0.040(3) -0.002(2) 0.010(2) -0.002(2)
C(13) 0.041(3) 0.022(3) 0.042(3) -0.004(2) 0.018(2) -0.002(2)
C(14) 0.053(4) 0.035(3) 0.041(3) 0.013(3) 0.014(3) 0.012(3)
C(15) 0.046(3) 0.031(3) 0.030(3) -0.001(3) 0.006(2) 0.007(2)
C(16) 0.026(2) 0.028(3) 0.036(3) 0.000(2) 0.004(2) 0.002(2)
C(17) 0.022(3) 0.037(3) 0.045(3) -0.002(2) 0.004(2) -0.002(3)
C(18) 0.029(3) 0.052(4) 0.038(3) -0.006(3) 0.008(2) -0.008(3)
C(19) 0.017(3) 0.053(4) 0.089(5) 0.003(3) 0.005(3) -0.024(4)
C(20) 0.027(3) 0.051(4) 0.064(4) 0.002(3) -0.012(3) 0.004(3)
C(21) 0.031(3) 0.037(3) 0.047(3) 0.003(2) -0.003(3) 0.006(3)
C(22) 0.023(2) 0.032(3) 0.025(3) 0.004(2) 0.003(2) 0.007(2)
C(23) 0.027(3) 0.034(3) 0.045(3) 0.003(2) 0.002(2) 0.007(3)
C(24) 0.031(3) 0.034(3) 0.062(4) -0.006(2) -0.009(3) 0.012(3)
C(25) 0.047(4) 0.041(3) 0.050(4) 0.000(3) -0.005(3) -0.008(3)
C(26) 0.042(3) 0.045(4) 0.044(3) -0.003(3) 0.010(3) -0.008(3)
C(27) 0.044(3) 0.032(3) 0.047(3) -0.004(3) 0.015(3) -0.001(3)
C(28) 0.047(3) 0.032(3) 0.072(4) -0.001(3) 0.027(3) 0.011(3)
C(29) 0.037(3) 0.041(3) 0.052(4) 0.007(3) 0.007(3) 0.001(3)
C(30) 0.044(3) 0.060(4) 0.046(4) 0.009(3) -0.013(3) 0.002(3)

loop_
_atom_type_symbol
_atom_type_description
_atom_type_scat_dispersion_real
_atom_type_scat_dispersion_imag
_atom_type_scat_source
C C 0.003 0.002
;International Tables for Crystallography
(1992, Vol. C, Tables 4.2.6.8 and 6.1.1.1)
;
H H 0.000 0.000
;International Tables for Crystallography
(1992, Vol. C, Table 6.1.1.2)
;
I I -0.474 1.812
;International Tables for Crystallography
(1992, Vol. C, Tables 4.2.6.8 and 6.1.1.1)
;
O O 0.011 0.006
;International Tables for Crystallography
(1992, Vol. C, Tables 4.2.6.8 and 6.1.1.1)
;
P P 0.102 0.094
;International Tables for Crystallography
(1992, Vol. C, Tables 4.2.6.8 and 6.1.1.1)
;
Ru Ru -1.259 0.836
;International Tables for Crystallography
(1992, Vol. C, Tables 4.2.6.8 and 6.1.1.1)
;

loop_
_geom_angle_atom_site_label_1
_geom_angle_atom_site_label_2
_geom_angle_atom_site_label_3
_geom_angle
_geom_angle_site_symmetry_1
_geom_angle_site_symmetry_2
_geom_angle_site_symmetry_3
_geom_angle_publ_flag
I(1) Ru(1) P(1) 90.00(4) 1_555 1_555 1_555 yes
I(1) Ru(1) P(2) 87.71(4) 1_555 1_555 1_555 yes
I(1) Ru(1) C(1) 105.3(1) 1_555 1_555 1_555 yes
I(1) Ru(1) C(2) 88.6(1) 1_555 1_555 1_555 yes
I(1) Ru(1) C(3) 107.3(1) 1_555 1_555 1_555 yes
I(1) Ru(1) C(4) 145.1(1) 1_555 1_555 1_555 yes
I(1) Ru(1) C(5) 144.0(1) 1_555 1_555 1_555 yes
P(1) Ru(1) P(2) 97.52(5) 1_555 1_555 1_555 yes
P(1) Ru(1) C(1) 98.9(1) 1_555 1_555 1_555 yes
P(1) Ru(1) C(2) 131.8(2) 1_555 1_555 1_555 yes
P(1) Ru(1) C(3) 156.1(1) 1_555 1_555 1_555 yes
P(1) Ru(1) C(4) 123.3(1) 1_555 1_555 1_555 yes
P(1) Ru(1) C(5) 93.5(1) 1_555 1_555 1_555 yes
P(2) Ru(1) C(1) 158.9(1) 1_555 1_555 1_555 yes
P(2) Ru(1) C(2) 130.5(2) 1_555 1_555 1_555 yes
P(2) Ru(1) C(3) 99.5(2) 1_555 1_555 1_555 yes
P(2) Ru(1) C(4) 96.9(1) 1_555 1_555 1_555 yes
P(2) Ru(1) C(5) 127.1(2) 1_555 1_555 1_555 yes
C(1) Ru(1) C(2) 36.3(2) 1_555 1_555 1_555 yes
C(1) Ru(1) C(3) 61.2(2) 1_555 1_555 1_555 yes
C(1) Ru(1) C(4) 63.0(2) 1_555 1_555 1_555 yes
C(1) Ru(1) C(5) 38.7(2) 1_555 1_555 1_555 yes
C(2) Ru(1) C(3) 36.2(2) 1_555 1_555 1_555 yes
C(2) Ru(1) C(4) 62.3(2) 1_555 1_555 1_555 yes
C(2) Ru(1) C(5) 62.9(2) 1_555 1_555 1_555 yes
C(3) Ru(1) C(4) 37.8(2) 1_555 1_555 1_555 yes
C(3) Ru(1) C(5) 62.8(2) 1_555 1_555 1_555 yes
C(4) Ru(1) C(5) 37.8(2) 1_555 1_555 1_555 yes
Ru(1) P(1) C(15) 113.3(2) 1_555 1_555 1_555 yes
Ru(1) P(1) C(16) 117.7(2) 1_555 1_555 1_555 yes
Ru(1) P(1) C(22) 121.2(2) 1_555 1_555 1_555 yes
C(15) P(1) C(16) 102.2(3) 1_555 1_555 1_555 yes
C(15) P(1) C(22) 99.5(2) 1_555 1_555 1_555 yes
C(16) P(1) C(22) 99.8(2) 1_555 1_555 1_555 yes
Ru(1) P(2) C(28) 117.8(2) 1_555 1_555 1_555 yes
Ru(1) P(2) C(29) 121.9(2) 1_555 1_555 1_555 yes
Ru(1) P(2) C(30) 111.6(2) 1_555 1_555 1_555 yes
C(28) P(2) C(29) 99.8(3) 1_555 1_555 1_555 yes
C(28) P(2) C(30) 102.2(3) 1_555 1_555 1_555 yes
C(29) P(2) C(30) 100.5(3) 1_555 1_555 1_555 yes
C(13) O(2) C(14) 113.4(4) 1_555 1_555 1_555 yes
Ru(1) C(1) C(2) 75.1(3) 1_555 1_555 1_555 yes
Ru(1) C(1) C(5) 68.2(3) 1_555 1_555 1_555 yes
Ru(1) C(1) C(13) 112.6(4) 1_555 1_555 1_555 yes
C(2) C(1) C(5) 108.8(5) 1_555 1_555 1_555 yes
C(2) C(1) C(13) 125.3(5) 1_555 1_555 1_555 yes
C(5) C(1) C(13) 124.6(5) 1_555 1_555 1_555 yes
Ru(1) C(2) C(1) 68.5(3) 1_555 1_555 1_555 yes
Ru(1) C(2) C(3) 70.3(3) 1_555 1_555 1_555 yes
Ru(1) C(2) C(6) 129.4(4) 1_555 1_555 1_555 yes
C(1) C(2) C(3) 107.2(5) 1_555 1_555 1_555 yes
C(1) C(2) C(6) 128.4(5) 1_555 1_555 1_555 yes
C(3) C(2) C(6) 124.2(5) 1_555 1_555 1_555 yes
Ru(1) C(3) C(2) 73.5(3) 1_555 1_555 1_555 yes
Ru(1) C(3) C(4) 70.6(3) 1_555 1_555 1_555 yes
Ru(1) C(3) H(1) 122.4 1_555 1_555 1_555 no
C(2) C(3) C(4) 109.7(5) 1_555 1_555 1_555 yes
C(2) C(3) H(1) 125.1 1_555 1_555 1_555 no
C(4) C(3) H(1) 125.1 1_555 1_555 1_555 no
Ru(1) C(4) C(3) 71.6(3) 1_555 1_555 1_555 yes
Ru(1) C(4) C(5) 67.6(3) 1_555 1_555 1_555 yes
Ru(1) C(4) C(7) 131.7(4) 1_555 1_555 1_555 yes
C(3) C(4) C(5) 105.7(5) 1_555 1_555 1_555 yes
C(3) C(4) C(7) 125.7(5) 1_555 1_555 1_555 yes
C(5) C(4) C(7) 128.1(5) 1_555 1_555 1_555 yes
Ru(1) C(5) C(1) 73.0(3) 1_555 1_555 1_555 yes
Ru(1) C(5) C(4) 74.7(3) 1_555 1_555 1_555 yes
Ru(1) C(5) H(2) 118.3 1_555 1_555 1_555 no
C(1) C(5) C(4) 108.3(4) 1_555 1_555 1_555 yes
C(1) C(5) H(2) 125.9 1_555 1_555 1_555 no
C(4) C(5) H(2) 125.9 1_555 1_555 1_555 no
C(2) C(6) H(3) 109.5 1_555 1_555 1_555 no
C(2) C(6) H(4) 109.5 1_555 1_555 1_555 no
C(2) C(6) H(5) 109.5 1_555 1_555 1_555 no
H(3) C(6) H(4) 109.5 1_555 1_555 1_555 no
H(3) C(6) H(5) 109.5 1_555 1_555 1_555 no
H(4) C(6) H(5) 109.5 1_555 1_555 1_555 no
C(4) C(7) C(8) 120.9(5) 1_555 1_555 1_555 yes
C(4) C(7) C(12) 122.3(5) 1_555 1_555 1_555 yes
C(8) C(7) C(12) 116.7(5) 1_555 1_555 1_555 yes
C(7) C(8) C(9) 120.9(5) 1_555 1_555 1_555 yes
C(7) C(8) H(6) 119.5 1_555 1_555 1_555 no
C(9) C(8) H(6) 119.5 1_555 1_555 1_555 no
C(8) C(9) C(10) 121.5(6) 1_555 1_555 1_555 yes
C(8) C(9) H(7) 119.2 1_555 1_555 1_555 no
C(10) C(9) H(7) 119.2 1_555 1_555 1_555 no
C(9) C(10) C(11) 119.5(5) 1_555 1_555 1_555 yes
C(9) C(10) H(8) 120.3 1_555 1_555 1_555 no
C(11) C(10) H(8) 120.3 1_555 1_555 1_555 no
C(10) C(11) C(12) 120.1(5) 1_555 1_555 1_555 yes
C(10) C(11) H(9) 120.0 1_555 1_555 1_555 no
C(12) C(11) H(9) 120.0 1_555 1_555 1_555 no
C(7) C(12) C(11) 121.2(5) 1_555 1_555 1_555 yes
C(7) C(12) H(10) 119.4 1_555 1_555 1_555 no
C(11) C(12) H(10) 119.4 1_555 1_555 1_555 no
O(1) C(13) O(2) 122.2(5) 1_555 1_555 1_555 yes
O(1) C(13) C(1) 128.2(5) 1_555 1_555 1_555 yes
O(2) C(13) C(1) 109.5(4) 1_555 1_555 1_555 yes
O(2) C(14) C(15) 111.0(5) 1_555 1_555 1_555 yes
O(2) C(14) H(11) 109.1 1_555 1_555 1_555 no
O(2) C(14) H(12) 109.1 1_555 1_555 1_555 no
C(15) C(14) H(11) 109.1 1_555 1_555 1_555 no
C(15) C(14) H(12) 109.1 1_555 1_555 1_555 no
H(11) C(14) H(12) 109.5 1_555 1_555 1_555 no
P(1) C(15) C(14) 117.9(4) 1_555 1_555 1_555 yes
P(1) C(15) H(13) 107.3 1_555 1_555 1_555 no
P(1) C(15) H(14) 107.3 1_555 1_555 1_555 no
C(14) C(15) H(13) 107.3 1_555 1_555 1_555 no
C(14) C(15) H(14) 107.3 1_555 1_555 1_555 no
H(13) C(15) H(14) 109.4 1_555 1_555 1_555 no
P(1) C(16) C(17) 118.5(4) 1_555 1_555 1_555 yes
P(1) C(16) C(21) 122.5(4) 1_555 1_555 1_555 yes
C(17) C(16) C(21) 118.9(5) 1_555 1_555 1_555 yes
C(16) C(17) C(18) 121.6(5) 1_555 1_555 1_555 yes
C(16) C(17) H(15) 119.2 1_555 1_555 1_555 no
C(18) C(17) H(15) 119.2 1_555 1_555 1_555 no
C(17) C(18) C(19) 118.5(6) 1_555 1_555 1_555 yes
C(17) C(18) H(16) 120.8 1_555 1_555 1_555 no
C(19) C(18) H(16) 120.8 1_555 1_555 1_555 no
C(18) C(19) C(20) 119.9(5) 1_555 1_555 1_555 yes
C(18) C(19) H(17) 120.1 1_555 1_555 1_555 no
C(20) C(19) H(17) 120.1 1_555 1_555 1_555 no
C(19) C(20) C(21) 121.0(6) 1_555 1_555 1_555 yes
C(19) C(20) H(18) 119.5 1_555 1_555 1_555 no
C(21) C(20) H(18) 119.5 1_555 1_555 1_555 no
C(16) C(21) C(20) 120.0(6) 1_555 1_555 1_555 yes
C(16) C(21) H(19) 120.0 1_555 1_555 1_555 no
C(20) C(21) H(19) 120.0 1_555 1_555 1_555 no
P(1) C(22) C(23) 121.0(4) 1_555 1_555 1_555 yes
P(1) C(22) C(27) 120.1(4) 1_555 1_555 1_555 yes
C(23) C(22) C(27) 118.7(5) 1_555 1_555 1_555 yes
C(22) C(23) C(24) 121.1(6) 1_555 1_555 1_555 yes
C(22) C(23) H(20) 119.4 1_555 1_555 1_555 no
C(24) C(23) H(20) 119.5 1_555 1_555 1_555 no
C(23) C(24) C(25) 119.7(6) 1_555 1_555 1_555 yes
C(23) C(24) H(21) 120.1 1_555 1_555 1_555 no
C(25) C(24) H(21) 120.1 1_555 1_555 1_555 no
C(24) C(25) C(26) 120.7(6) 1_555 1_555 1_555 yes
C(24) C(25) H(22) 119.7 1_555 1_555 1_555 no
C(26) C(25) H(22) 119.7 1_555 1_555 1_555 no
C(25) C(26) C(27) 120.4(6) 1_555 1_555 1_555 yes
C(25) C(26) H(23) 119.8 1_555 1_555 1_555 no
C(27) C(26) H(23) 119.8 1_555 1_555 1_555 no
C(22) C(27) C(26) 119.2(5) 1_555 1_555 1_555 yes
C(22) C(27) H(24) 120.4 1_555 1_555 1_555 no
C(26) C(27) H(24) 120.4 1_555 1_555 1_555 no
P(2) C(28) H(25) 109.5 1_555 1_555 1_555 no
P(2) C(28) H(26) 109.5 1_555 1_555 1_555 no
P(2) C(28) H(27) 109.5 1_555 1_555 1_555 no
H(25) C(28) H(26) 109.5 1_555 1_555 1_555 no
H(25) C(28) H(27) 109.5 1_555 1_555 1_555 no
H(26) C(28) H(27) 109.5 1_555 1_555 1_555 no
P(2) C(29) H(28) 109.5 1_555 1_555 1_555 no
P(2) C(29) H(29) 109.5 1_555 1_555 1_555 no
P(2) C(29) H(30) 109.5 1_555 1_555 1_555 no
H(28) C(29) H(29) 109.5 1_555 1_555 1_555 no
H(28) C(29) H(30) 109.5 1_555 1_555 1_555 no
H(29) C(29) H(30) 109.5 1_555 1_555 1_555 no
P(2) C(30) H(31) 109.5 1_555 1_555 1_555 no
P(2) C(30) H(32) 109.5 1_555 1_555 1_555 no
P(2) C(30) H(33) 109.5 1_555 1_555 1_555 no
H(31) C(30) H(32) 109.5 1_555 1_555 1_555 no
H(31) C(30) H(33) 109.5 1_555 1_555 1_555 no
H(32) C(30) H(33) 109.5 1_555 1_555 1_555 no

loop_
_geom_bond_atom_site_label_1
_geom_bond_atom_site_label_2
_geom_bond_distance
_geom_bond_site_symmetry_1
_geom_bond_site_symmetry_2
_geom_bond_publ_flag
I(1) Ru(1) 2.7186(6) 1_555 1_555 yes
Ru(1) P(1) 2.326(1) 1_555 1_555 yes
Ru(1) P(2) 2.317(2) 1_555 1_555 yes
Ru(1) C(1) 2.212(6) 1_555 1_555 yes
Ru(1) C(2) 2.297(5) 1_555 1_555 yes
Ru(1) C(3) 2.255(5) 1_555 1_555 yes
Ru(1) C(4) 2.241(5) 1_555 1_555 yes
Ru(1) C(5) 2.148(5) 1_555 1_555 yes
P(1) C(15) 1.855(6) 1_555 1_555 yes
P(1) C(16) 1.848(5) 1_555 1_555 yes
P(1) C(22) 1.831(6) 1_555 1_555 yes
P(2) C(28) 1.819(6) 1_555 1_555 yes
P(2) C(29) 1.823(7) 1_555 1_555 yes
P(2) C(30) 1.830(6) 1_555 1_555 yes
O(1) C(13) 1.194(7) 1_555 1_555 yes
O(2) C(13) 1.385(7) 1_555 1_555 yes
O(2) C(14) 1.438(7) 1_555 1_555 yes
C(1) C(2) 1.407(8) 1_555 1_555 yes
C(1) C(5) 1.447(7) 1_555 1_555 yes
C(1) C(13) 1.459(8) 1_555 1_555 yes
C(2) C(3) 1.416(8) 1_555 1_555 yes
C(2) C(6) 1.514(8) 1_555 1_555 yes
C(3) C(4) 1.456(7) 1_555 1_555 yes
C(3) H(1) 0.950 1_555 1_555 no
C(4) C(5) 1.423(7) 1_555 1_555 yes
C(4) C(7) 1.458(7) 1_555 1_555 yes
C(5) H(2) 0.950 1_555 1_555 no
C(6) H(3) 0.950 1_555 1_555 no
C(6) H(4) 0.950 1_555 1_555 no
C(6) H(5) 0.950 1_555 1_555 no
C(7) C(8) 1.408(8) 1_555 1_555 yes
C(7) C(12) 1.416(7) 1_555 1_555 yes
C(8) C(9) 1.377(8) 1_555 1_555 yes
C(8) H(6) 0.950 1_555 1_555 no
C(9) C(10) 1.363(9) 1_555 1_555 yes
C(9) H(7) 0.950 1_555 1_555 no
C(10) C(11) 1.392(8) 1_555 1_555 yes
C(10) H(8) 0.950 1_555 1_555 no
C(11) C(12) 1.382(8) 1_555 1_555 yes
C(11) H(9) 0.950 1_555 1_555 no
C(12) H(10) 0.950 1_555 1_555 no
C(14) C(15) 1.534(8) 1_555 1_555 yes
C(14) H(11) 0.950 1_555 1_555 no
C(14) H(12) 0.950 1_555 1_555 no
C(15) H(13) 0.950 1_555 1_555 no
C(15) H(14) 0.950 1_555 1_555 no
C(16) C(17) 1.378(8) 1_555 1_555 yes
C(16) C(21) 1.384(8) 1_555 1_555 yes
C(17) C(18) 1.400(8) 1_555 1_555 yes
C(17) H(15) 0.950 1_555 1_555 no
C(18) C(19) 1.407(9) 1_555 1_555 yes
C(18) H(16) 0.950 1_555 1_555 no
C(19) C(20) 1.36(1) 1_555 1_555 yes
C(19) H(17) 0.950 1_555 1_555 no
C(20) C(21) 1.399(9) 1_555 1_555 yes
C(20) H(18) 0.950 1_555 1_555 no
C(21) H(19) 0.950 1_555 1_555 no
C(22) C(23) 1.398(8) 1_555 1_555 yes
C(22) C(27) 1.408(8) 1_555 1_555 yes
C(23) C(24) 1.389(9) 1_555 1_555 yes
C(23) H(20) 0.950 1_555 1_555 no
C(24) C(25) 1.358(10) 1_555 1_555 yes
C(24) H(21) 0.950 1_555 1_555 no
C(25) C(26) 1.395(9) 1_555 1_555 yes
C(25) H(22) 0.950 1_555 1_555 no
C(26) C(27) 1.390(8) 1_555 1_555 yes
C(26) H(23) 0.950 1_555 1_555 no
C(27) H(24) 0.950 1_555 1_555 no
C(28) H(25) 0.950 1_555 1_555 no
C(28) H(26) 0.950 1_555 1_555 no
C(28) H(27) 0.950 1_555 1_555 no
C(29) H(28) 0.950 1_555 1_555 no
C(29) H(29) 0.950 1_555 1_555 no
C(29) H(30) 0.950 1_555 1_555 no
C(30) H(31) 0.950 1_555 1_555 no
C(30) H(32) 0.950 1_555 1_555 no
C(30) H(33) 0.950 1_555 1_555 no

loop_
_geom_torsion_atom_site_label_1
_geom_torsion_atom_site_label_2
_geom_torsion_atom_site_label_3
_geom_torsion_atom_site_label_4
_geom_torsion
_geom_torsion_site_symmetry_1
_geom_torsion_site_symmetry_2
_geom_torsion_site_symmetry_3
_geom_torsion_site_symmetry_4
_geom_torsion_publ_flag
I(1) Ru(1) P(1) C(15) -61.1(2) 1_555 1_555 1_555 1_555 yes
I(1) Ru(1) P(1) C(16) 179.8(2) 1_555 1_555 1_555 1_555 yes
I(1) Ru(1) P(1) C(22) 57.0(2) 1_555 1_555 1_555 1_555 yes
I(1) Ru(1) P(2) C(28) -160.5(3) 1_555 1_555 1_555 1_555 yes
I(1) Ru(1) P(2) C(29) -36.8(2) 1_555 1_555 1_555 1_555 yes
I(1) Ru(1) P(2) C(30) 81.7(3) 1_555 1_555 1_555 1_555 yes
I(1) Ru(1) C(1) C(2) -65.3(3) 1_555 1_555 1_555 1_555 yes
I(1) Ru(1) C(1) C(5) 176.9(3) 1_555 1_555 1_555 1_555 yes
I(1) Ru(1) C(1) C(13) 57.1(4) 1_555 1_555 1_555 1_555 yes
I(1) Ru(1) C(2) C(1) 118.8(3) 1_555 1_555 1_555 1_555 yes
I(1) Ru(1) C(2) C(3) -122.6(3) 1_555 1_555 1_555 1_555 yes
I(1) Ru(1) C(2) C(6) -4.0(5) 1_555 1_555 1_555 1_555 yes
I(1) Ru(1) C(3) C(2) 61.9(3) 1_555 1_555 1_555 1_555 yes
I(1) Ru(1) C(3) C(4) -179.5(3) 1_555 1_555 1_555 1_555 yes
I(1) Ru(1) C(4) C(3) 0.8(5) 1_555 1_555 1_555 1_555 yes
I(1) Ru(1) C(4) C(5) 117.2(3) 1_555 1_555 1_555 1_555 yes
I(1) Ru(1) C(4) C(7) -121.1(4) 1_555 1_555 1_555 1_555 yes
I(1) Ru(1) C(5) C(1) -5.1(4) 1_555 1_555 1_555 1_555 yes
I(1) Ru(1) C(5) C(4) -120.2(3) 1_555 1_555 1_555 1_555 yes
Ru(1) P(1) C(15) C(14) -74.1(5) 1_555 1_555 1_555 1_555 yes
Ru(1) P(1) C(16) C(17) -29.4(5) 1_555 1_555 1_555 1_555 yes
Ru(1) P(1) C(16) C(21) 152.0(4) 1_555 1_555 1_555 1_555 yes
Ru(1) P(1) C(22) C(23) 93.5(4) 1_555 1_555 1_555 1_555 yes
Ru(1) P(1) C(22) C(27) -82.3(4) 1_555 1_555 1_555 1_555 yes
Ru(1) C(1) C(2) C(3) -59.9(4) 1_555 1_555 1_555 1_555 yes
Ru(1) C(1) C(2) C(6) 124.0(6) 1_555 1_555 1_555 1_555 yes
Ru(1) C(1) C(5) C(4) 66.9(4) 1_555 1_555 1_555 1_555 yes
Ru(1) C(1) C(13) O(1) -99.2(6) 1_555 1_555 1_555 1_555 yes
Ru(1) C(1) C(13) O(2) 77.1(5) 1_555 1_555 1_555 1_555 yes
Ru(1) C(2) C(1) C(5) 60.3(4) 1_555 1_555 1_555 1_555 yes
Ru(1) C(2) C(1) C(13) -107.4(5) 1_555 1_555 1_555 1_555 yes
Ru(1) C(2) C(3) C(4) -61.7(4) 1_555 1_555 1_555 1_555 yes
Ru(1) C(3) C(2) C(1) 58.8(4) 1_555 1_555 1_555 1_555 yes
Ru(1) C(3) C(2) C(6) -124.8(6) 1_555 1_555 1_555 1_555 yes
Ru(1) C(3) C(4) C(5) -59.3(4) 1_555 1_555 1_555 1_555 yes
Ru(1) C(3) C(4) C(7) 128.7(5) 1_555 1_555 1_555 1_555 yes
Ru(1) C(4) C(3) C(2) 63.5(4) 1_555 1_555 1_555 1_555 yes
Ru(1) C(4) C(5) C(1) -65.8(4) 1_555 1_555 1_555 1_555 yes
Ru(1) C(4) C(7) C(8) 101.5(6) 1_555 1_555 1_555 1_555 yes
Ru(1) C(4) C(7) C(12) -81.2(7) 1_555 1_555 1_555 1_555 yes
Ru(1) C(5) C(1) C(2) -64.7(4) 1_555 1_555 1_555 1_555 yes
Ru(1) C(5) C(1) C(13) 103.1(5) 1_555 1_555 1_555 1_555 yes
Ru(1) C(5) C(4) C(3) 61.9(4) 1_555 1_555 1_555 1_555 yes
Ru(1) C(5) C(4) C(7) -126.3(6) 1_555 1_555 1_555 1_555 yes
P(1) Ru(1) P(2) C(28) -70.8(3) 1_555 1_555 1_555 1_555 yes
P(1) Ru(1) P(2) C(29) 52.9(2) 1_555 1_555 1_555 1_555 yes
P(1) Ru(1) P(2) C(30) 171.4(3) 1_555 1_555 1_555 1_555 yes
P(1) Ru(1) C(1) C(2) -157.8(3) 1_555 1_555 1_555 1_555 yes
P(1) Ru(1) C(1) C(5) 84.4(3) 1_555 1_555 1_555 1_555 yes
P(1) Ru(1) C(1) C(13) -35.3(4) 1_555 1_555 1_555 1_555 yes
P(1) Ru(1) C(2) C(1) 30.0(4) 1_555 1_555 1_555 1_555 yes
P(1) Ru(1) C(2) C(3) 148.7(3) 1_555 1_555 1_555 1_555 yes
P(1) Ru(1) C(2) C(6) -92.7(6) 1_555 1_555 1_555 1_555 yes
P(1) Ru(1) C(3) C(2) -72.8(5) 1_555 1_555 1_555 1_555 yes
P(1) Ru(1) C(3) C(4) 45.7(5) 1_555 1_555 1_555 1_555 yes
P(1) Ru(1) C(4) C(3) -159.7(3) 1_555 1_555 1_555 1_555 yes
P(1) Ru(1) C(4) C(5) -43.2(3) 1_555 1_555 1_555 1_555 yes
P(1) Ru(1) C(4) C(7) 78.5(5) 1_555 1_555 1_555 1_555 yes
P(1) Ru(1) C(5) C(1) -99.9(3) 1_555 1_555 1_555 1_555 yes
P(1) Ru(1) C(5) C(4) 145.0(3) 1_555 1_555 1_555 1_555 yes
P(1) C(15) C(14) O(2) 31.6(6) 1_555 1_555 1_555 1_555 yes
P(1) C(16) C(17) C(18) 178.3(5) 1_555 1_555 1_555 1_555 yes
P(1) C(16) C(21) C(20) -177.4(5) 1_555 1_555 1_555 1_555 yes
P(1) C(22) C(23) C(24) -174.4(4) 1_555 1_555 1_555 1_555 yes
P(1) C(22) C(27) C(26) 175.9(5) 1_555 1_555 1_555 1_555 yes
P(2) Ru(1) P(1) C(15) -148.8(2) 1_555 1_555 1_555 1_555 yes
P(2) Ru(1) P(1) C(16) 92.1(2) 1_555 1_555 1_555 1_555 yes
P(2) Ru(1) P(1) C(22) -30.7(2) 1_555 1_555 1_555 1_555 yes
P(2) Ru(1) C(1) C(2) 61.3(5) 1_555 1_555 1_555 1_555 yes
P(2) Ru(1) C(1) C(5) -56.5(5) 1_555 1_555 1_555 1_555 yes
P(2) Ru(1) C(1) C(13) -176.2(3) 1_555 1_555 1_555 1_555 yes
P(2) Ru(1) C(2) C(1) -155.5(3) 1_555 1_555 1_555 1_555 yes
P(2) Ru(1) C(2) C(3) -36.8(4) 1_555 1_555 1_555 1_555 yes
P(2) Ru(1) C(2) C(6) 81.8(6) 1_555 1_555 1_555 1_555 yes
P(2) Ru(1) C(3) C(2) 152.5(3) 1_555 1_555 1_555 1_555 yes
P(2) Ru(1) C(3) C(4) -89.0(3) 1_555 1_555 1_555 1_555 yes
P(2) Ru(1) C(4) C(3) 96.6(3) 1_555 1_555 1_555 1_555 yes
P(2) Ru(1) C(4) C(5) -146.9(3) 1_555 1_555 1_555 1_555 yes
P(2) Ru(1) C(4) C(7) -25.2(5) 1_555 1_555 1_555 1_555 yes
P(2) Ru(1) C(5) C(1) 157.9(2) 1_555 1_555 1_555 1_555 yes
P(2) Ru(1) C(5) C(4) 42.8(3) 1_555 1_555 1_555 1_555 yes
O(1) C(13) O(2) C(14) 41.6(7) 1_555 1_555 1_555 1_555 yes
O(1) C(13) C(1) C(2) -11.8(10) 1_555 1_555 1_555 1_555 yes
O(1) C(13) C(1) C(5) -177.6(6) 1_555 1_555 1_555 1_555 yes
O(2) C(13) C(1) C(2) 164.5(5) 1_555 1_555 1_555 1_555 yes
O(2) C(13) C(1) C(5) -1.3(7) 1_555 1_555 1_555 1_555 yes
C(1) Ru(1) P(1) C(15) 44.4(2) 1_555 1_555 1_555 1_555 yes
C(1) Ru(1) P(1) C(16) -74.7(2) 1_555 1_555 1_555 1_555 yes
C(1) Ru(1) P(1) C(22) 162.5(2) 1_555 1_555 1_555 1_555 yes
C(1) Ru(1) P(2) C(28) 70.3(5) 1_555 1_555 1_555 1_555 yes
C(1) Ru(1) P(2) C(29) -166.1(4) 1_555 1_555 1_555 1_555 yes
C(1) Ru(1) P(2) C(30) -47.5(5) 1_555 1_555 1_555 1_555 yes
C(1) Ru(1) C(2) C(3) 118.7(4) 1_555 1_555 1_555 1_555 yes
C(1) Ru(1) C(2) C(6) -122.7(7) 1_555 1_555 1_555 1_555 yes
C(1) Ru(1) C(3) C(2) -36.4(3) 1_555 1_555 1_555 1_555 yes
C(1) Ru(1) C(3) C(4) 82.2(3) 1_555 1_555 1_555 1_555 yes
C(1) Ru(1) C(4) C(3) -77.0(3) 1_555 1_555 1_555 1_555 yes
C(1) Ru(1) C(4) C(5) 39.5(3) 1_555 1_555 1_555 1_555 yes
C(1) Ru(1) C(4) C(7) 161.2(6) 1_555 1_555 1_555 1_555 yes
C(1) Ru(1) C(5) C(4) -115.1(4) 1_555 1_555 1_555 1_555 yes
C(1) C(2) Ru(1) C(3) -118.7(4) 1_555 1_555 1_555 1_555 yes
C(1) C(2) Ru(1) C(4) -81.2(3) 1_555 1_555 1_555 1_555 yes
C(1) C(2) Ru(1) C(5) -38.5(3) 1_555 1_555 1_555 1_555 yes
C(1) C(2) C(3) C(4) -2.9(6) 1_555 1_555 1_555 1_555 yes
C(1) C(5) Ru(1) C(2) 36.1(3) 1_555 1_555 1_555 1_555 yes
C(1) C(5) Ru(1) C(3) 77.0(3) 1_555 1_555 1_555 1_555 yes
C(1) C(5) Ru(1) C(4) 115.1(4) 1_555 1_555 1_555 1_555 yes
C(1) C(5) C(4) C(3) -3.9(6) 1_555 1_555 1_555 1_555 yes
C(1) C(5) C(4) C(7) 167.9(5) 1_555 1_555 1_555 1_555 yes
C(1) C(13) O(2) C(14) -135.0(5) 1_555 1_555 1_555 1_555 yes
C(2) Ru(1) P(1) C(15) 27.0(3) 1_555 1_555 1_555 1_555 yes
C(2) Ru(1) P(1) C(16) -92.1(3) 1_555 1_555 1_555 1_555 yes
C(2) Ru(1) P(1) C(22) 145.0(3) 1_555 1_555 1_555 1_555 yes
C(2) Ru(1) P(2) C(28) 113.3(3) 1_555 1_555 1_555 1_555 yes
C(2) Ru(1) P(2) C(29) -123.0(3) 1_555 1_555 1_555 1_555 yes
C(2) Ru(1) P(2) C(30) -4.4(3) 1_555 1_555 1_555 1_555 yes
C(2) Ru(1) C(1) C(5) -117.8(4) 1_555 1_555 1_555 1_555 yes
C(2) Ru(1) C(1) C(13) 122.5(5) 1_555 1_555 1_555 1_555 yes
C(2) Ru(1) C(3) C(4) 118.5(5) 1_555 1_555 1_555 1_555 yes
C(2) Ru(1) C(4) C(3) -35.9(3) 1_555 1_555 1_555 1_555 yes
C(2) Ru(1) C(4) C(5) 80.6(3) 1_555 1_555 1_555 1_555 yes
C(2) Ru(1) C(4) C(7) -157.7(6) 1_555 1_555 1_555 1_555 yes
C(2) Ru(1) C(5) C(4) -79.0(3) 1_555 1_555 1_555 1_555 yes
C(2) C(1) Ru(1) C(3) 36.3(3) 1_555 1_555 1_555 1_555 yes
C(2) C(1) Ru(1) C(4) 79.3(3) 1_555 1_555 1_555 1_555 yes
C(2) C(1) Ru(1) C(5) 117.8(4) 1_555 1_555 1_555 1_555 yes
C(2) C(1) C(5) C(4) 2.3(6) 1_555 1_555 1_555 1_555 yes
C(2) C(3) Ru(1) C(4) -118.5(5) 1_555 1_555 1_555 1_555 yes
C(2) C(3) Ru(1) C(5) -80.5(3) 1_555 1_555 1_555 1_555 yes
C(2) C(3) C(4) C(5) 4.2(6) 1_555 1_555 1_555 1_555 yes
C(2) C(3) C(4) C(7) -167.8(5) 1_555 1_555 1_555 1_555 yes
C(3) Ru(1) P(1) C(15) 76.2(4) 1_555 1_555 1_555 1_555 yes
C(3) Ru(1) P(1) C(16) -42.9(4) 1_555 1_555 1_555 1_555 yes
C(3) Ru(1) P(1) C(22) -165.7(4) 1_555 1_555 1_555 1_555 yes
C(3) Ru(1) P(2) C(28) 92.3(3) 1_555 1_555 1_555 1_555 yes
C(3) Ru(1) P(2) C(29) -144.0(3) 1_555 1_555 1_555 1_555 yes
C(3) Ru(1) P(2) C(30) -25.5(3) 1_555 1_555 1_555 1_555 yes
C(3) Ru(1) C(1) C(5) -81.5(3) 1_555 1_555 1_555 1_555 yes
C(3) Ru(1) C(1) C(13) 158.8(4) 1_555 1_555 1_555 1_555 yes
C(3) Ru(1) C(2) C(6) 118.6(7) 1_555 1_555 1_555 1_555 yes
C(3) Ru(1) C(4) C(5) 116.5(5) 1_555 1_555 1_555 1_555 yes
C(3) Ru(1) C(4) C(7) -121.8(6) 1_555 1_555 1_555 1_555 yes
C(3) Ru(1) C(5) C(4) -38.1(3) 1_555 1_555 1_555 1_555 yes
C(3) C(2) Ru(1) C(4) 37.4(3) 1_555 1_555 1_555 1_555 yes
C(3) C(2) Ru(1) C(5) 80.2(3) 1_555 1_555 1_555 1_555 yes
C(3) C(2) C(1) C(5) 0.4(6) 1_555 1_555 1_555 1_555 yes
C(3) C(2) C(1) C(13) -167.3(5) 1_555 1_555 1_555 1_555 yes
C(3) C(4) Ru(1) C(5) -116.5(5) 1_555 1_555 1_555 1_555 yes
C(3) C(4) C(7) C(8) 4.6(8) 1_555 1_555 1_555 1_555 yes
C(3) C(4) C(7) C(12) -178.1(5) 1_555 1_555 1_555 1_555 yes
C(4) Ru(1) P(1) C(15) 107.9(3) 1_555 1_555 1_555 1_555 yes
C(4) Ru(1) P(1) C(16) -11.2(3) 1_555 1_555 1_555 1_555 yes
C(4) Ru(1) P(1) C(22) -134.1(3) 1_555 1_555 1_555 1_555 yes
C(4) Ru(1) P(2) C(28) 54.2(3) 1_555 1_555 1_555 1_555 yes
C(4) Ru(1) P(2) C(29) 177.9(3) 1_555 1_555 1_555 1_555 yes
C(4) Ru(1) P(2) C(30) -63.6(3) 1_555 1_555 1_555 1_555 yes
C(4) Ru(1) C(1) C(5) -38.5(3) 1_555 1_555 1_555 1_555 yes
C(4) Ru(1) C(1) C(13) -158.3(4) 1_555 1_555 1_555 1_555 yes
C(4) Ru(1) C(2) C(6) 156.0(6) 1_555 1_555 1_555 1_555 yes
C(4) C(3) Ru(1) C(5) 38.1(3) 1_555 1_555 1_555 1_555 yes
C(4) C(3) C(2) C(6) 173.5(5) 1_555 1_555 1_555 1_555 yes
C(4) C(5) C(1) C(13) 170.1(5) 1_555 1_555 1_555 1_555 yes
C(4) C(7) C(8) C(9) 179.2(6) 1_555 1_555 1_555 1_555 yes
C(4) C(7) C(12) C(11) -179.6(5) 1_555 1_555 1_555 1_555 yes
C(5) Ru(1) P(1) C(15) 83.0(3) 1_555 1_555 1_555 1_555 yes
C(5) Ru(1) P(1) C(16) -36.1(2) 1_555 1_555 1_555 1_555 yes
C(5) Ru(1) P(1) C(22) -158.9(2) 1_555 1_555 1_555 1_555 yes
C(5) Ru(1) P(2) C(28) 29.4(3) 1_555 1_555 1_555 1_555 yes
C(5) Ru(1) P(2) C(29) 153.1(3) 1_555 1_555 1_555 1_555 yes
C(5) Ru(1) P(2) C(30) -88.4(3) 1_555 1_555 1_555 1_555 yes
C(5) Ru(1) C(1) C(13) -119.8(5) 1_555 1_555 1_555 1_555 yes
C(5) Ru(1) C(2) C(6) -161.2(6) 1_555 1_555 1_555 1_555 yes
C(5) Ru(1) C(4) C(7) 121.7(6) 1_555 1_555 1_555 1_555 yes
C(5) C(1) C(2) C(6) -175.8(6) 1_555 1_555 1_555 1_555 yes
C(5) C(4) C(7) C(8) -165.7(6) 1_555 1_555 1_555 1_555 yes
C(5) C(4) C(7) C(12) 11.6(9) 1_555 1_555 1_555 1_555 yes
C(6) C(2) C(1) C(13) 16.5(9) 1_555 1_555 1_555 1_555 yes
C(7) C(8) C(9) C(10) -0.6(10) 1_555 1_555 1_555 1_555 yes
C(7) C(12) C(11) C(10) 1.3(9) 1_555 1_555 1_555 1_555 yes
C(8) C(7) C(12) C(11) -2.2(8) 1_555 1_555 1_555 1_555 yes
C(8) C(9) C(10) C(11) -0.3(10) 1_555 1_555 1_555 1_555 yes
C(9) C(8) C(7) C(12) 1.8(8) 1_555 1_555 1_555 1_555 yes
C(9) C(10) C(11) C(12) 0.0(9) 1_555 1_555 1_555 1_555 yes
C(13) O(2) C(14) C(15) 69.4(6) 1_555 1_555 1_555 1_555 yes
C(14) C(15) P(1) C(16) 53.6(5) 1_555 1_555 1_555 1_555 yes
C(14) C(15) P(1) C(22) 155.8(4) 1_555 1_555 1_555 1_555 yes
C(15) P(1) C(16) C(17) -154.3(4) 1_555 1_555 1_555 1_555 yes
C(15) P(1) C(16) C(21) 27.2(5) 1_555 1_555 1_555 1_555 yes
C(15) P(1) C(22) C(23) -141.7(4) 1_555 1_555 1_555 1_555 yes
C(15) P(1) C(22) C(27) 42.5(5) 1_555 1_555 1_555 1_555 yes
C(16) P(1) C(22) C(23) -37.5(5) 1_555 1_555 1_555 1_555 yes
C(16) P(1) C(22) C(27) 146.7(4) 1_555 1_555 1_555 1_555 yes
C(16) C(17) C(18) C(19) 0.2(9) 1_555 1_555 1_555 1_555 yes
C(16) C(21) C(20) C(19) -2.0(10) 1_555 1_555 1_555 1_555 yes
C(17) C(16) P(1) C(22) 103.7(5) 1_555 1_555 1_555 1_555 yes
C(17) C(16) C(21) C(20) 4.0(9) 1_555 1_555 1_555 1_555 yes
C(17) C(18) C(19) C(20) 1.8(10) 1_555 1_555 1_555 1_555 yes
C(18) C(17) C(16) C(21) -3.1(9) 1_555 1_555 1_555 1_555 yes
C(18) C(19) C(20) C(21) 0(1) 1_555 1_555 1_555 1_555 yes
C(21) C(16) P(1) C(22) -74.8(5) 1_555 1_555 1_555 1_555 yes
C(22) C(23) C(24) C(25) -0.6(9) 1_555 1_555 1_555 1_555 yes
C(22) C(27) C(26) C(25) -2.2(9) 1_555 1_555 1_555 1_555 yes
C(23) C(22) C(27) C(26) -0.1(8) 1_555 1_555 1_555 1_555 yes
C(23) C(24) C(25) C(26) -1.8(9) 1_555 1_555 1_555 1_555 yes
C(24) C(23) C(22) C(27) 1.5(8) 1_555 1_555 1_555 1_555 yes
C(24) C(25) C(26) C(27) 3.2(10) 1_555 1_555 1_555 1_555 yes
